data_4513277
loop_
_publ_author_name
'Gu\'nka, Piotr A.'
'Dranka, Maciej'
'Hanfland, Michael'
'Dziubek, Kamil F.'
'Katrusiak, Andrzej'
'Zachara, Janusz'

_publ_section_title
;
 Cascade of High-Pressure Transitions of Claudetite II and the First Polar
 Phase of Arsenic(III) Oxide
;
_journal_issue 8
_journal_name_full 'Crystal Growth &amp; Design'
_journal_page_first 3950
_journal_paper_doi 10.1021/acs.cgd.5b00567
_journal_volume 15
_journal_year 2015
_chemical_formula_moiety 'As2 O3'
_chemical_formula_sum 'As2 O3'
_chemical_formula_weight 197.84
_space_group_crystal_system monoclinic
_space_group_IT_number 14
_space_group_name_Hall '-P 2yn'
_space_group_name_H-M_alt 'P 1 21/n 1'
_symmetry_space_group_name_Hall '-P 2yn'
_symmetry_space_group_name_H-M 'P 1 21/n 1'
_atom_sites_solution_primary direct
_audit_creation_date 2015-02-02
_audit_creation_method
;
Olex2 1.2-beta
(compiled 2014.11.28 svn.r3107 for OlexSys, GUI svn.r4998)
;
_cell_angle_alpha 90
_cell_angle_beta 101.666(11)
_cell_angle_gamma 90
_cell_formula_units_Z 4
_cell_length_a 8.0256(3)
_cell_length_b 4.57553(11)
_cell_length_c 9.142(2)
_cell_measurement_pressure 100(1)
_cell_measurement_reflns_used 428
_cell_measurement_temperature 293(2)
_cell_measurement_theta_max 20.7390
_cell_measurement_theta_min 2.9140
_cell_volume 328.77(7)
_computing_cell_refinement
;
CrysAlisPro, Agilent Technologies,
Version 1.171.37.35 (release 13-08-2014 CrysAlis171 .NET)
(compiled Aug 13 2014,18:06:01)
;
_computing_data_collection
;
CrysAlisPro, Agilent Technologies,
Version 1.171.37.35 (release 13-08-2014 CrysAlis171 .NET)
(compiled Aug 13 2014,18:06:01)
;
_computing_data_reduction
;
CrysAlisPro, Agilent Technologies,
Version 1.171.37.35 (release 13-08-2014 CrysAlis171 .NET)
(compiled Aug 13 2014,18:06:01)
;
_computing_molecular_graphics 'Olex2 (Dolomanov et al., 2009)'
_computing_publication_material 'Olex2 (Dolomanov et al., 2009)'
_computing_structure_refinement 'ShelXL (Sheldrick, 2008)'
_computing_structure_solution 'ShelXT (Sheldrick, 2015)'
_diffrn_ambient_environment He
_diffrn_ambient_pressure 100(1)
_diffrn_ambient_temperature 293(2)
_diffrn_detector 'CCD plate'
_diffrn_measured_fraction_theta_full 0.440
_diffrn_measured_fraction_theta_max 0.281
_diffrn_measurement_details
;
  1 phi    142.00  218.00   0.5000    1.0000
omega____ theta____ kappa____ phi______ frames
   0.0000    0.0000    0.0000     -     152
;
_diffrn_measurement_device 'abstract diffractometer'
_diffrn_measurement_device_type 'MAR-CrysAlisPro-abstract goniometer: imported MAR images'
_diffrn_measurement_method '\p scans'
_diffrn_orient_matrix_UB_11 0.0090868000
_diffrn_orient_matrix_UB_12 -0.0081923000
_diffrn_orient_matrix_UB_13 0.0460421000
_diffrn_orient_matrix_UB_21 0.0170640000
_diffrn_orient_matrix_UB_22 -0.0846576000
_diffrn_orient_matrix_UB_23 -0.0034748000
_diffrn_orient_matrix_UB_31 0.0490095000
_diffrn_orient_matrix_UB_32 0.0309903000
_diffrn_orient_matrix_UB_33 0.0027256000
_diffrn_radiation_monochromator synchrotron
_diffrn_radiation_probe x-ray
_diffrn_radiation_wavelength 0.41414
_diffrn_reflns_av_R_equivalents 0.0439
_diffrn_reflns_av_unetI/netI 0.0437
_diffrn_reflns_laue_measured_fraction_full 0.440
_diffrn_reflns_laue_measured_fraction_max 0.281
_diffrn_reflns_limit_h_max 12
_diffrn_reflns_limit_h_min -12
_diffrn_reflns_limit_k_max 6
_diffrn_reflns_limit_k_min -7
_diffrn_reflns_limit_l_max 5
_diffrn_reflns_limit_l_min -7
_diffrn_reflns_number 940
_diffrn_reflns_point_group_measured_fraction_full 0.440
_diffrn_reflns_point_group_measured_fraction_max 0.281
_diffrn_reflns_theta_full 14.388
_diffrn_reflns_theta_max 20.735
_diffrn_reflns_theta_min 2.913
_diffrn_source synchrotron
_exptl_absorpt_coefficient_mu 4.615
_exptl_absorpt_correction_T_max 1.00000
_exptl_absorpt_correction_T_min 0.61751
_exptl_absorpt_correction_type multi-scan
_exptl_absorpt_process_details
;
CrysAlisPro, Agilent Technologies,
Version 1.171.37.35 (release 13-08-2014 CrysAlis171 .NET)
(compiled Aug 13 2014,18:06:01)
Empirical absorption correction using spherical harmonics,
 implemented in SCALE3 ABSPACK scaling algorithm.
;
_exptl_crystal_density_diffrn 3.997
_exptl_crystal_description block
_exptl_crystal_F_000 360
_exptl_crystal_size_max 0.05
_exptl_crystal_size_mid 0.04
_exptl_crystal_size_min 0.03
_refine_diff_density_max 0.975
_refine_diff_density_min -1.026
_refine_diff_density_rms 0.230
_refine_ls_extinction_method none
_refine_ls_goodness_of_fit_ref 1.158
_refine_ls_hydrogen_treatment undef
_refine_ls_matrix_type full
_refine_ls_number_parameters 41
_refine_ls_number_reflns 483
_refine_ls_number_restraints 0
_refine_ls_restrained_S_all 1.158
_refine_ls_R_factor_all 0.0432
_refine_ls_R_factor_gt 0.0392
_refine_ls_shift/su_max 0.000
_refine_ls_shift/su_mean 0.000
_refine_ls_structure_factor_coef Fsqd
_refine_ls_weighting_details 'w=1/[\s^2^(Fo^2^)+(0.0570P)^2^+1.0130P] where P=(Fo^2^+2Fc^2^)/3'
_refine_ls_weighting_scheme calc
_refine_ls_wR_factor_gt 0.0965
_refine_ls_wR_factor_ref 0.1055
_reflns_Friedel_coverage 0.000
_reflns_number_gt 439
_reflns_number_total 483
_reflns_threshold_expression 'I > 2\s(I)'
_cod_data_source_file cg5b00567_si_002.cif
_cod_data_source_block mclau2_001
_cod_depositor_comments 'Adding full bibliography for 4513277--4513300.cif.'
_cod_original_cell_volume 328.79(9)
_cod_database_code 4513277
_shelx_space_group_comment
;
The symmetry employed for this shelxl refinement is uniquely defined
by the following loop, which should always be used as a source of
symmetry information in preference to the above space-group names.
They are only intended as comments.
;
_olex2_refinement_description
;
;
_shelx_shelxl_version_number 2014/7
_olex2_submission_special_instructions 'No special instructions were received'

loop_
_space_group_symop_operation_xyz
'x, y, z'
'-x+1/2, y+1/2, -z+1/2'
'-x, -y, -z'
'x-1/2, -y-1/2, z-1/2'

loop_
_atom_site_label
_atom_site_type_symbol
_atom_site_fract_x
_atom_site_fract_y
_atom_site_fract_z
_atom_site_U_iso_or_equiv
_atom_site_adp_type
_atom_site_occupancy
_atom_site_site_symmetry_order
_atom_site_calc_flag
As1 As 0.68363(8) 0.20826(13) 0.12844(18) 0.0192(8) Uani 1 1 d
As2 As 0.38424(8) 0.16795(12) 0.30163(19) 0.0208(7) Uani 1 1 d
O1 O 0.7340(8) 0.3590(13) 0.3175(19) 0.0310(13) Uiso 1 1 d
O2 O 0.4660(6) 0.1511(12) 0.1328(15) 0.025(5) Uani 1 1 d
O3 O 0.1780(6) 0.0418(9) 0.2119(14) 0.028(5) Uani 1 1 d

loop_
_atom_site_aniso_label
_atom_site_aniso_U_11
_atom_site_aniso_U_22
_atom_site_aniso_U_33
_atom_site_aniso_U_23
_atom_site_aniso_U_13
_atom_site_aniso_U_12
As1 0.0145(3) 0.0167(3) 0.027(2) 0.0023(4) 0.0060(6) -0.00095(17)
As2 0.0160(3) 0.0130(3) 0.034(2) 0.0011(4) 0.0070(6) 0.00194(16)
O2 0.0095(18) 0.041(3) 0.025(18) -0.008(4) 0.006(4) -0.0005(16)
O3 0.0173(19) 0.0144(18) 0.054(15) 0.005(3) 0.010(4) -0.0003(13)

loop_
_atom_type_symbol
_atom_type_description
_atom_type_scat_dispersion_real
_atom_type_scat_dispersion_imag
_atom_type_scat_source
O O 0.0020 0.0020 'International Tables Vol C Tables 4.2.6.8 and 6.1.1.4'
As As 0.3110 0.7980 'International Tables Vol C Tables 4.2.6.8 and 6.1.1.4'

loop_
_geom_angle_atom_site_label_1
_geom_angle_atom_site_label_2
_geom_angle_atom_site_label_3
_geom_angle
_geom_angle_site_symmetry_1
O1 As1 O1 94.5(3) 2_645
O1 As1 O2 100.1(3) 2_645
O2 As1 O1 93.7(5) .
O3 As2 O2 93.3(4) .
O3 As2 O2 97.3(4) 2
O3 As2 O3 93.31(19) 2
As1 O1 As1 127.3(8) 2_655
As1 O2 As2 123.0(7) .
As2 O3 As2 124.3(4) 2_545

loop_
_geom_bond_atom_site_label_1
_geom_bond_atom_site_label_2
_geom_bond_distance
_geom_bond_site_symmetry_2
As1 O1 1.762(7) 2_645
As1 O1 1.828(16) .
As1 O2 1.775(4) .
As2 O2 1.796(12) .
As2 O3 1.788(7) .
As2 O3 1.779(4) 2
O1 As1 1.762(7) 2_655
O3 As2 1.779(4) 2_545

loop_
_geom_torsion_atom_site_label_1
_geom_torsion_atom_site_label_2
_geom_torsion_atom_site_label_3
_geom_torsion_atom_site_label_4
_geom_torsion
_geom_torsion_site_symmetry_1
_geom_torsion_site_symmetry_4
O1 As1 O1 As1 139.0(5) 2_645 2_655
O1 As1 O2 As2 -13.3(5) . .
O1 As1 O2 As2 81.9(6) 2_645 .
O2 As1 O1 As1 -120.6(4) . 2_655
O2 As2 O3 As2 90.9(7) . 2_545
O3 As2 O2 As1 -172.7(4) . .
O3 As2 O2 As1 93.5(4) 2 .
O3 As2 O3 As2 -171.6(10) 2 2_545
